data_4501929
loop_
_publ_author_name
'Costantino, Ferdinando'
'Ienco, Andrea'
'Gentili, Pier Luigi'
'Presciutti, Federica'

_publ_section_title
;
 Synthesis, X-ray Powder Structure, and Photophysical Properties of Three
 New Ce(III) Sulfate- Diaminotetraphosphonate-Based Coordination Polymers
;
_journal_issue 11
_journal_name_full 'Crystal Growth &amp; Design'
_journal_page_first 4831
_journal_paper_doi 10.1021/cg100720v
_journal_volume 10
_journal_year 2010
_chemical_formula_sum 'C4 H15 Ce N O12 P2 S'
_chemical_formula_weight 503.17
_chemical_name_systematic ' ?'
_space_group_IT_number 14
_symmetry_cell_setting monoclinic
_symmetry_space_group_name_Hall '-P 2yab'
_symmetry_space_group_name_H-M 'P 1 21/a 1'
_cell_angle_alpha 90.0
_cell_angle_beta 94.280(4)
_cell_angle_gamma 90.0
_cell_formula_units_Z 2
_cell_length_a 11.3187(4)
_cell_length_b 17.4956(6)
_cell_length_c 7.3162(2)
_cell_volume 1444.77(8)
_computing_structure_refinement GSAS
_diffrn_radiation_polarisn_ratio 0.5
_diffrn_radiation_probe x-ray
_exptl_absorpt_correction_T_max 1.00000
_exptl_absorpt_correction_T_min 1.00000
_exptl_absorpt_process_details
;   GSAS Absorption/surface roughness correction: function number 0
 No correction is applied.
;
_pd_calc_method 'Rietveld Refinement'
_pd_instr_location ' ?'
_pd_meas_2theta_range_inc 0.017
_pd_meas_2theta_range_max 119.9894
_pd_meas_2theta_range_min 3.9984
_pd_phase_name 'from C:/dati/CeP4C4/cep4c4_f2.cel'
_pd_proc_2theta_range_inc 0.017
_pd_proc_2theta_range_max 119.98949
_pd_proc_2theta_range_min 3.99849
_pd_proc_info_datetime 2009-11-16T11:12:41
_pd_proc_info_excluded_regions ' ?'
_pd_proc_ls_background_function
;   GSAS Background function number 1 with 12 terms.
 Shifted Chebyshev function of 1st kind
      1:    944.682     2:   -877.112     3:    548.672     4:   -268.596    
      5:    170.580     6:   -115.620     7:    86.4476     8:   -58.8834    
      9:    35.3642    10:   -26.4829    11:    17.7995    12:    1.14839    
;
_pd_proc_ls_peak_cutoff 0.01000
_pd_proc_ls_pref_orient_corr
;   March-Dollase
 AXIS  1 Ratio=   0.98274  h= 0.000  k= 0.000  l= 1.000
 Prefered orientation correction range: Min=   0.97421, Max=   1.05364
;
_pd_proc_ls_profile_function
;
 CW Profile function number 3 with  19 terms
 Pseudovoigt profile coefficients as parameterized in
 P. Thompson, D.E. Cox & J.B. Hastings (1987). J. Appl. Cryst.,20,79-83.
 Asymmetry correction of L.W. Finger, D.E. Cox & A. P. Jephcoat (1994).
 J. Appl. Cryst.,27,892-900.
 Peak tails are ignored  where the intensity is below 0.0100 times the peak
   Aniso. broadening axis   0.0   0.0   1.0
;
_pd_proc_ls_prof_R_factor 0.0609
_pd_proc_ls_prof_wR_expected 0.0295
_pd_proc_ls_prof_wR_factor 0.0801
_pd_spec_mounting ' ?'
_refine_ls_goodness_of_fit_all 2.89
_refine_ls_matrix_type full
_refine_ls_number_parameters 89
_refine_ls_number_restraints 48
_refine_ls_R_Fsqd_factor 0.13578
_refine_ls_shift/su_max 0.22
_refine_ls_shift/su_mean 0.05
_reflns_d_resolution_high 0.890
_reflns_d_resolution_low 9.485
_reflns_limit_h_max 12
_reflns_limit_h_min 0
_reflns_limit_k_max 19
_reflns_limit_k_min 0
_reflns_limit_l_max 8
_reflns_limit_l_min -8
_reflns_number_total 4274
_cod_data_source_file cg100720v_si_002.cif
_cod_data_source_block compound2
_cod_depositor_comments
;
The following automatic conversions were performed:

'_geom_bond_publ_flag' value 'N' changed to 'n' according to
/home/saulius/struct/CIF-dictionaries/cif_core.dic dictionary named
'cif_core.dic' version 2.4.2 from 2011-04-26 (51
time).

'_geom_angle_publ_flag' value 'N' changed to 'n' according to
/home/saulius/struct/CIF-dictionaries/cif_core.dic dictionary named
'cif_core.dic' version 2.4.2 from 2011-04-26 (52 times).

Automatic conversion script
Id: cif_fix_values 1715 2011-07-08 13:25:40Z adriana 
;
_cod_original_formula_sum 'C4 Ce N O12 P2 S H15'
_cod_database_code 4501929

loop_
_symmetry_equiv_pos_site_id
_symmetry_equiv_pos_as_xyz
1 +x,+y,+z
2 -x+1/2,+y+1/2,-z
-1 -x,-y,-z
-2 +x+1/2,-y+1/2,+z

loop_
_atom_site_type_symbol
_atom_site_label
_atom_site_fract_x
_atom_site_fract_y
_atom_site_fract_z
_atom_site_occupancy
_atom_site_thermal_displace_type
_atom_site_U_iso_or_equiv
_atom_site_symmetry_multiplicity
O O1 0.8984(11) 0.6288(11) 0.5728(27) 1.0 Uiso 0.0208(33) 4
O O2 0.7173(20) 0.6999(10) 0.4635(24) 1.0 Uiso 0.0208(33) 4
O O3 0.7199(20) 0.5560(9) 0.4644(27) 1.0 Uiso 0.0208(33) 4
O O4 0.4605(19) 0.7255(9) 0.6955(22) 1.0 Uiso 0.0208(33) 4
O O5 0.3019(11) 0.6422(12) 0.5534(29) 1.0 Uiso 0.0208(33) 4
O O6 0.4484(18) 0.6938(11) 0.3587(18) 1.0 Uiso 0.0208(33) 4
P P7 0.7635(11) 0.6303(6) 0.5544(15) 1.0 Uiso 0.031(6) 4
P P8 0.4292(10) 0.6656(7) 0.5410(14) 1.0 Uiso 0.006(5) 4
C C9 0.7144(17) 0.6299(14) 0.7836(19) 1.0 Uiso 0.0208(33) 4
C C10 0.5231(17) 0.5881(10) 0.6198(29) 1.0 Uiso 0.0208(33) 4
N N11 0.6064(18) 0.5814(12) 0.7991(25) 1.0 Uiso 0.0208(33) 4
C C12 0.5381(21) 0.6041(7) 0.9530(30) 1.0 Uiso 0.0208(33) 4
C C13 0.5274(31) 0.5296(9) 1.0675(18) 1.0 Uiso 0.0208(33) 4
O O1s 0.1810(21) 0.7927(7) 0.0628(32) 1.0 Uiso 0.0208(33) 4
O Ow2 0.6463(25) 0.9714(15) 1.006(4) 1.0 Uiso 0.0208(33) 4
Ce Ce1 0.5863(4) 0.81205(22) 0.5318(5) 1.0 Uiso 0.0177(12) 4
O Ow1 0.5733(31) 0.9517(11) 0.524(5) 1.0 Uiso 0.0208(33) 4
O O4s 0.5941(16) 0.8244(13) 0.1657(22) 1.0 Uiso 0.0208(33) 4
S S1 0.8189(10) 0.2946(6) 0.9578(14) 1.0 Uiso 0.036(6) 4
O O2s 0.6939(13) 0.3207(14) 0.9143(28) 1.0 Uiso 0.0208(33) 4
O O3s 0.8625(18) 0.3186(14) 1.1400(17) 1.0 Uiso 0.0208(33) 4

loop_
_atom_type_symbol
_atom_type_number_in_cell
_atom_type_scat_dispersion_real
_atom_type_scat_dispersion_imag
_atom_type_scat_Cromer_Mann_a1
_atom_type_scat_Cromer_Mann_a2
_atom_type_scat_Cromer_Mann_a3
_atom_type_scat_Cromer_Mann_a4
_atom_type_scat_Cromer_Mann_b1
_atom_type_scat_Cromer_Mann_b2
_atom_type_scat_Cromer_Mann_b3
_atom_type_scat_Cromer_Mann_b4
_atom_type_scat_Cromer_Mann_c
_atom_type_scat_source
O 48.0 0.000 0.000 3.04850 13.2771 2.28680 5.70110 1.54630 0.32390 0.86700 32.9089 0.25080 International_Tables_Vol_C
P 8.0 0.000 0.000 6.43450 1.90670 4.17910 27.1570 1.78000 0.52600 1.49080 68.1645 1.11490 International_Tables_Vol_C
C 16.0 0.000 0.000 2.31000 20.8439 1.02000 10.2075 1.58860 0.56870 0.86500 51.6512 0.21560 International_Tables_Vol_C
N 4.0 0.000 0.000 12.2126 0.00570 3.13220 9.89330 2.01250 28.9975 1.16630 0.58260 -11.529 International_Tables_Vol_C
Ce 4.0 0.000 0.000 21.1671 2.81219 19.7695 0.22684 11.8513 17.6083 3.33049 127.113 1.86264 International_Tables_Vol_C
S 4.0 0.000 0.000 6.90530 1.46790 5.20340 22.2151 1.43790 0.25360 1.58630 56.1720 0.86690 International_Tables_Vol_C

loop_
_diffrn_radiation_wavelength
_diffrn_radiation_wavelength_wt
_diffrn_radiation_type
_diffrn_radiation_wavelength_id
1.540500 1.000 K\a~1~ 1
1.544300 0.500 K\a~2~ 2

loop_
_geom_angle_atom_site_label_1
_geom_angle_atom_site_label_2
_geom_angle_atom_site_label_3
_geom_angle
_geom_angle_site_symmetry_1
_geom_angle_site_symmetry_3
_geom_angle_publ_flag
P7 O1 Ce1 150.7(13) 1_555 -2_675 n
P7 O2 Ce1 138.5(11) 1_555 1_555 n
P8 O4 Ce1 99.8(8) 1_555 1_555 n
P8 O5 Ce1 145.3(12) 1_555 -2_575 n
O1 P7 O2 112.1(10) 1_555 1_555 n
O1 P7 O3 108.3(10) 1_555 1_555 n
O1 P7 C9 107.1(9) 1_555 1_555 n
O2 P7 O3 114.9(10) 1_555 1_555 n
O2 P7 C9 107.5(9) 1_555 1_555 n
O3 P7 C9 106.6(9) 1_555 1_555 n
O4 P8 O5 107.7(10) 1_555 1_555 n
O4 P8 O6 113.2(10) 1_555 1_555 n
O4 P8 C10 100.2(8) 1_555 1_555 n
O5 P8 O6 110.9(9) 1_555 1_555 n
O5 P8 C10 108.8(9) 1_555 1_555 n
O6 P8 C10 115.3(10) 1_555 1_555 n
P7 C9 N11 112.4(11) 1_555 1_555 n
P8 C10 N11 129.4(14) 1_555 1_555 n
C9 N11 C10 109.8(12) 1_555 1_555 n
C9 N11 C12 112.6(13) 1_555 1_555 n
C10 N11 C12 107.7(12) 1_555 1_555 n
N11 C12 C13 104.6(12) 1_555 1_555 n
C12 C13 C13 105.2(12) 1_555 -1_667 n
O1 Ce1 O2 153.5(9) -2_575 1_555 n
O1 Ce1 O4 69.7(6) -2_575 1_555 n
O1 Ce1 O5 134.9(6) -2_575 -2_675 n
O1 Ce1 Ow1 61.4(9) -2_575 1_555 n
O1 Ce1 O4s 100.6(6) -2_575 1_555 n
O1 Ce1 O3s 90.2(7) -2_575 2_657 n
O2 Ce1 O4 89.3(6) 1_555 1_555 n
O2 Ce1 O5 71.6(7) 1_555 -2_675 n
O2 Ce1 Ow1 143.5(10) 1_555 1_555 n
O2 Ce1 O4s 78.6(5) 1_555 1_555 n
O2 Ce1 O3s 97.6(7) 1_555 2_657 n
O4 Ce1 O5 138.4(9) 1_555 -2_675 n
O4 Ce1 Ow1 126.3(10) 1_555 1_555 n
O4 Ce1 O4s 126.7(6) 1_555 1_555 n
O4 Ce1 O3s 69.6(7) 1_555 2_657 n
O5 Ce1 Ow1 75.2(9) -2_675 1_555 n
O5 Ce1 O4s 86.3(7) -2_675 1_555 n
O5 Ce1 O3s 76.6(7) -2_675 2_657 n
Ow1 Ce1 O4s 84.5(10) 1_555 1_555 n
Ow1 Ce1 O3s 89.1(9) 1_555 2_657 n
O4s Ce1 O3s 162.8(7) 1_555 2_657 n
Ce1 O4s S1 130.7(11) 1_555 2_656 n
O1s S1 O4s 106.5(10) -1_666 2_646 n
O1s S1 O2s 106.8(10) -1_666 1_555 n
O1s S1 O3s 112.1(11) -1_666 1_555 n
O4s S1 O2s 115.1(11) 2_646 1_555 n
O4s S1 O3s 105.3(10) 2_646 1_555 n
O2s S1 O3s 111.1(10) 1_555 1_555 n
Ce1 O3s S1 159.2(15) 2_647 1_555 n

loop_
_geom_bond_atom_site_label_1
_geom_bond_atom_site_label_2
_geom_bond_distance
_geom_bond_site_symmetry_2
_geom_bond_publ_flag
O1 P7 1.523(12) 1_555 n
O1 Ce1 2.404(13) -2_565 n
O2 P7 1.466(11) 1_555 n
O2 Ce1 2.531(15) 1_555 n
O3 P7 1.523(11) 1_555 n
O4 P8 1.564(11) 1_555 n
O4 Ce1 2.451(17) 1_555 n
O5 P8 1.507(11) 1_555 n
O5 Ce1 2.562(14) -2_465 n
O6 P8 1.454(11) 1_555 n
O6 Ce1 2.833(18) 1_555 n
P7 O1 1.523(12) 1_555 n
P7 O2 1.466(11) 1_555 n
P7 O3 1.523(11) 1_555 n
P7 C9 1.805(12) 1_555 n
P8 O4 1.564(11) 1_555 n
P8 O5 1.507(11) 1_555 n
P8 O6 1.454(11) 1_555 n
P8 C10 1.791(11) 1_555 n
P8 Ce1 3.123(11) 1_555 n
C9 P7 1.805(12) 1_555 n
C9 N11 1.500(13) 1_555 n
C10 P8 1.791(11) 1_555 n
C10 N11 1.562(13) 1_555 n
N11 C9 1.500(13) 1_555 n
N11 C10 1.562(13) 1_555 n
N11 C12 1.468(13) 1_555 n
C12 N11 1.468(13) 1_555 n
C12 C13 1.559(14) 1_555 n
C13 C12 1.559(14) 1_555 n
C13 C13 1.530(14) -1_667 n
O1s S1 1.535(11) -1_666 n
Ce1 O1 2.404(13) -2_465 n
Ce1 O2 2.531(15) 1_555 n
Ce1 O4 2.451(17) 1_555 n
Ce1 O5 2.562(14) -2_565 n
Ce1 O6 2.833(18) 1_555 n
Ce1 P8 3.123(11) 1_555 n
Ce1 Ow1 2.448(19) 1_555 n
Ce1 O4s 2.695(15) 1_555 n
Ce1 O3s 2.430(12) 2_657 n
Ow1 Ce1 2.448(19) 1_555 n
O4s Ce1 2.695(15) 1_555 n
O4s S1 1.480(11) 2_656 n
S1 O1s 1.535(11) -1_666 n
S1 O4s 1.480(11) 2_646 n
S1 O2s 1.498(11) 1_555 n
S1 O3s 1.449(11) 1_555 n
O2s S1 1.498(11) 1_555 n
O3s Ce1 2.430(12) 2_647 n
O3s S1 1.449(11) 1_555 n
